data_7021051
loop_
_publ_author_name
'Ludwig, Gerd'
'Kalu\/derovi\'c, Goran N'
'R\"uffer, Tobias'
'Bette, Martin'
'Korb, Marcus'
'Block, Michael'
'Paschke, Reinhard'
'Lang, Heinrich'
'Steinborn, Dirk'

_publ_section_title
;
 Cationic arene ruthenium(ii) complexes with chelating P-functionalized
 alkyl phenyl sulfide and sulfoxide ligands as potent anticancer agents.
;
_journal_issue 11
_journal_name_full 'Dalton transactions (Cambridge, England : 2003)'
_journal_page_first 3771
_journal_page_last 3774
_journal_paper_doi 10.1039/c3dt33064h
_journal_volume 42
_journal_year 2013
_chemical_formula_sum 'C30.5 H34 Cl2 F6 O P2 Ru S'
_chemical_formula_weight 796.55
_chemical_name_systematic
;
?
;
_space_group_IT_number 14
_symmetry_cell_setting monoclinic
_symmetry_space_group_name_Hall '-P 2ybc'
_symmetry_space_group_name_H-M 'P 1 21/c 1'
_atom_sites_solution_hydrogens geom
_atom_sites_solution_primary direct
_atom_sites_solution_secondary difmap
_audit_creation_method SHELXL-97
_cell_angle_alpha 90.00
_cell_angle_beta 99.695(4)
_cell_angle_gamma 90.00
_cell_formula_units_Z 4
_cell_length_a 11.0122(4)
_cell_length_b 10.8492(3)
_cell_length_c 27.1047(9)
_cell_measurement_reflns_used 6984
_cell_measurement_temperature 110
_cell_measurement_theta_max 25.9992
_cell_measurement_theta_min 2.9532
_cell_volume 3192.05(18)
_computing_cell_refinement
;
CrysAlisPro, Oxford Diffraction Ltd.,
Version 1.171.34.44 (release 25-10-2010 CrysAlis171 .NET)
(compiled Oct 25 2010,18:11:34)
;
_computing_data_collection
;
CrysAlisPro, Oxford Diffraction Ltd.,
Version 1.171.34.44 (release 25-10-2010 CrysAlis171 .NET)
(compiled Oct 25 2010,18:11:34)
;
_computing_data_reduction
;
CrysAlisPro, Oxford Diffraction Ltd.,
Version 1.171.34.44 (release 25-10-2010 CrysAlis171 .NET)
(compiled Oct 25 2010,18:11:34)
;
_computing_structure_refinement 'SHELXL-97 (Sheldrick, 1997)'
_computing_structure_solution 'SHELXS-97 (Sheldrick, 1997)'
_diffrn_ambient_temperature 110
_diffrn_measured_fraction_theta_full 0.997
_diffrn_measured_fraction_theta_max 0.997
_diffrn_measurement_device_type 'oxford gemini s'
_diffrn_measurement_method '\w scans'
_diffrn_radiation_monochromator graphite
_diffrn_radiation_source 'fine-focus sealed tube'
_diffrn_radiation_type MoK\a
_diffrn_radiation_wavelength 0.71073
_diffrn_reflns_av_R_equivalents 0.0286
_diffrn_reflns_av_sigmaI/netI 0.0375
_diffrn_reflns_limit_h_max 13
_diffrn_reflns_limit_h_min -11
_diffrn_reflns_limit_k_max 13
_diffrn_reflns_limit_k_min -12
_diffrn_reflns_limit_l_max 26
_diffrn_reflns_limit_l_min -32
_diffrn_reflns_number 11975
_diffrn_reflns_theta_full 25.50
_diffrn_reflns_theta_max 25.50
_diffrn_reflns_theta_min 2.96
_diffrn_standards_decay_% 0
_diffrn_standards_interval_count 50
_diffrn_standards_interval_time 5
_diffrn_standards_number 2
_exptl_absorpt_coefficient_mu 0.885
_exptl_absorpt_correction_T_max 1.00000
_exptl_absorpt_correction_T_min 0.81799
_exptl_absorpt_correction_type multi-scan
_exptl_absorpt_process_details
;
CrysAlisPro, Oxford Diffraction Ltd.,
Version 1.171.34.44 (release 25-10-2010 CrysAlis171 .NET)
(compiled Oct 25 2010,18:11:34)
Empirical absorption correction using spherical harmonics,
implemented in SCALE3 ABSPACK scaling algorithm.
;
_exptl_crystal_colour orange
_exptl_crystal_density_diffrn 1.657
_exptl_crystal_density_method 'not measured'
_exptl_crystal_description plate
_exptl_crystal_F_000 1612
_exptl_crystal_size_max 0.32
_exptl_crystal_size_mid 0.32
_exptl_crystal_size_min 0.08
_refine_diff_density_max 0.523
_refine_diff_density_min -0.758
_refine_diff_density_rms 0.073
_refine_ls_extinction_method none
_refine_ls_goodness_of_fit_ref 1.036
_refine_ls_hydrogen_treatment constr
_refine_ls_matrix_type full
_refine_ls_number_parameters 397
_refine_ls_number_reflns 5930
_refine_ls_number_restraints 1
_refine_ls_restrained_S_all 1.039
_refine_ls_R_factor_all 0.0371
_refine_ls_R_factor_gt 0.0302
_refine_ls_shift/su_max 0.002
_refine_ls_shift/su_mean 0.000
_refine_ls_structure_factor_coef Fsqd
_refine_ls_weighting_details 'calc w=1/[\s^2^(Fo^2^)+(0.0362P)^2^+1.1710P] where P=(Fo^2^+2Fc^2^)/3'
_refine_ls_weighting_scheme calc
_refine_ls_wR_factor_gt 0.0732
_refine_ls_wR_factor_ref 0.0766
_reflns_number_gt 5144
_reflns_number_total 5930
_reflns_threshold_expression >2sigma(I)
_cod_data_source_file c3dt33064h.txt
_cod_data_source_block exp_581
_cod_original_sg_symbol_H-M P2(1)/c
_cod_original_formula_sum 'C30.50 H34 Cl2 F6 O P2 Ru S'
_cod_database_code 7021051

loop_
_symmetry_equiv_pos_as_xyz
'x, y, z'
'-x, y+1/2, -z+1/2'
'-x, -y, -z'
'x, -y-1/2, z-1/2'

loop_
_atom_site_label
_atom_site_type_symbol
_atom_site_fract_x
_atom_site_fract_y
_atom_site_fract_z
_atom_site_U_iso_or_equiv
_atom_site_adp_type
_atom_site_occupancy
_atom_site_symmetry_multiplicity
_atom_site_calc_flag
_atom_site_refinement_flags
C1 C 0.5788(2) 0.1364(2) 0.74454(10) 0.0215(6) Uani 1 1 d .
H1A H 0.6574 0.1748 0.7447 0.032 Uiso 1 1 calc R
H1B H 0.5296 0.1442 0.7119 0.032 Uiso 1 1 calc R
H1C H 0.5905 0.0508 0.7529 0.032 Uiso 1 1 calc R
C2 C 0.5144(2) 0.1983(2) 0.78235(9) 0.0182(5) Uani 1 1 d .
C3 C 0.5668(2) 0.2977(2) 0.81269(9) 0.0172(5) Uani 1 1 d .
H3 H 0.6455 0.3247 0.8099 0.021 Uiso 1 1 calc R
C4 C 0.5026(2) 0.3569(2) 0.84705(10) 0.0195(6) Uani 1 1 d .
H4 H 0.5402 0.4209 0.8668 0.023 Uiso 1 1 calc R
C5 C 0.3808(2) 0.3196(2) 0.85171(10) 0.0189(6) Uani 1 1 d .
C6 C 0.3284(2) 0.2199(2) 0.82226(9) 0.0209(6) Uani 1 1 d .
H6 H 0.2491 0.1935 0.8245 0.025 Uiso 1 1 calc R
C7 C 0.3960(2) 0.1601(2) 0.78943(9) 0.0187(6) Uani 1 1 d .
H7 H 0.3608 0.0921 0.7716 0.022 Uiso 1 1 calc R
C8 C 0.3149(3) 0.3865(3) 0.88843(10) 0.0240(6) Uani 1 1 d .
H8 H 0.3733 0.3949 0.9198 0.029 Uiso 1 1 calc R
C9 C 0.2820(3) 0.5166(3) 0.86889(12) 0.0366(8) Uani 1 1 d .
H9A H 0.2437 0.5609 0.8928 0.055 Uiso 1 1 calc R
H9B H 0.2260 0.5117 0.8377 0.055 Uiso 1 1 calc R
H9C H 0.3555 0.5588 0.8639 0.055 Uiso 1 1 calc R
C10 C 0.2022(3) 0.3181(3) 0.90043(13) 0.0403(8) Uani 1 1 d .
H10A H 0.1675 0.3633 0.9251 0.060 Uiso 1 1 calc R
H10B H 0.2263 0.2375 0.9131 0.060 Uiso 1 1 calc R
H10C H 0.1420 0.3104 0.8705 0.060 Uiso 1 1 calc R
C11 C 0.8149(2) 0.1875(3) 0.93754(10) 0.0220(6) Uani 1 1 d .
C12 C 0.7763(3) 0.2964(3) 0.95616(11) 0.0281(7) Uani 1 1 d .
H12 H 0.6962 0.3239 0.9453 0.034 Uiso 1 1 calc R
C13 C 0.8548(3) 0.3652(3) 0.99065(12) 0.0370(8) Uani 1 1 d .
H13 H 0.8271 0.4382 1.0029 0.044 Uiso 1 1 calc R
C14 C 0.9733(3) 0.3267(3) 1.00693(11) 0.0371(8) Uani 1 1 d .
H14 H 1.0260 0.3734 1.0301 0.044 Uiso 1 1 calc R
C15 C 1.0140(3) 0.2184(3) 0.98882(11) 0.0366(8) Uani 1 1 d .
H15 H 1.0943 0.1921 1.0000 0.044 Uiso 1 1 calc R
C16 C 0.9363(3) 0.1481(3) 0.95403(11) 0.0296(7) Uani 1 1 d .
H16 H 0.9646 0.0754 0.9418 0.036 Uiso 1 1 calc R
C17 C 0.8090(2) 0.0778(3) 0.84225(10) 0.0199(6) Uani 1 1 d .
C18 C 0.8789(2) 0.1773(3) 0.83005(10) 0.0235(6) Uani 1 1 d .
H18 H 0.8821 0.2501 0.8483 0.028 Uiso 1 1 calc R
C19 C 0.9434(3) 0.1668(3) 0.79043(11) 0.0291(7) Uani 1 1 d .
H19 H 0.9905 0.2328 0.7824 0.035 Uiso 1 1 calc R
C20 C 0.9384(3) 0.0595(3) 0.76289(11) 0.0306(7) Uani 1 1 d .
H20 H 0.9820 0.0531 0.7364 0.037 Uiso 1 1 calc R
C21 C 0.8686(3) -0.0386(3) 0.77462(11) 0.0279(7) Uani 1 1 d .
H21 H 0.8650 -0.1107 0.7559 0.034 Uiso 1 1 calc R
C22 C 0.8039(2) -0.0304(3) 0.81410(10) 0.0225(6) Uani 1 1 d .
H22 H 0.7571 -0.0968 0.8218 0.027 Uiso 1 1 calc R
C23 C 0.3399(2) -0.1018(2) 0.87241(10) 0.0193(6) Uani 1 1 d .
C24 C 0.3059(3) -0.0928(3) 0.91966(10) 0.0272(7) Uani 1 1 d .
H24 H 0.3617 -0.0655 0.9471 0.033 Uiso 1 1 calc R
C25 C 0.1868(3) -0.1257(3) 0.92456(11) 0.0295(7) Uani 1 1 d .
H25 H 0.1620 -0.1196 0.9556 0.035 Uiso 1 1 calc R
C26 C 0.1048(3) -0.1673(3) 0.88380(11) 0.0281(7) Uani 1 1 d .
H26 H 0.0256 -0.1903 0.8877 0.034 Uiso 1 1 calc R
C27 C 0.1395(3) -0.1752(3) 0.83737(11) 0.0266(6) Uani 1 1 d .
H27 H 0.0835 -0.2029 0.8100 0.032 Uiso 1 1 calc R
C28 C 0.2576(3) -0.1419(2) 0.83128(10) 0.0232(6) Uani 1 1 d .
H28 H 0.2812 -0.1464 0.8000 0.028 Uiso 1 1 calc R
C29 C 0.5920(3) -0.1246(3) 0.91207(11) 0.0271(6) Uani 1 1 d .
H29A H 0.5554 -0.1225 0.9422 0.033 Uiso 1 1 calc R
H29B H 0.6049 -0.2102 0.9040 0.033 Uiso 1 1 calc R
C30 C 0.7157(2) -0.0577(2) 0.92155(10) 0.0215(6) Uani 1 1 d .
H30A H 0.7768 -0.1094 0.9098 0.026 Uiso 1 1 calc R
H30B H 0.7407 -0.0473 0.9574 0.026 Uiso 1 1 calc R
F1 F 0.83059(16) 0.67752(16) 0.88588(6) 0.0353(4) Uani 1 1 d .
F2 F 0.67512(15) 0.6174(2) 0.82606(7) 0.0477(5) Uani 1 1 d .
F3 F 0.77745(19) 0.47645(17) 0.87729(7) 0.0457(5) Uani 1 1 d .
F4 F 0.79938(16) 0.48190(15) 0.79585(6) 0.0355(4) Uani 1 1 d .
F5 F 0.95593(16) 0.54152(19) 0.85603(7) 0.0487(5) Uani 1 1 d .
F6 F 0.85329(18) 0.68125(15) 0.80395(7) 0.0413(5) Uani 1 1 d .
P1 P 0.71613(6) 0.09516(6) 0.89124(3) 0.01743(15) Uani 1 1 d .
P2 P 0.81596(6) 0.57952(7) 0.84112(3) 0.01975(16) Uani 1 1 d .
S1 S 0.48813(6) -0.05392(6) 0.86122(2) 0.01867(15) Uani 1 1 d .
Ru1 Ru 0.514091(18) 0.152943(18) 0.863499(7) 0.01428(7) Uani 1 1 d .
O1 O 0.50717(17) -0.11073(17) 0.81395(7) 0.0250(4) Uani 1 1 d .
Cl1 Cl 0.49917(6) 0.14778(6) 0.95073(2) 0.02183(15) Uani 1 1 d .
Cl2 Cl 0.57769(11) 0.56011(9) 0.96811(5) 0.0728(3) Uani 1 1 d D
C31 C 0.4479(6) 0.5766(6) 0.9885(3) 0.0444(17) Uani 0.50 1 d PD
H31A H 0.3806 0.5800 0.9604 0.053 Uiso 0.50 1 calc PR
H31B H 0.4488 0.6534 1.0069 0.053 Uiso 0.50 1 calc PR

loop_
_atom_site_aniso_label
_atom_site_aniso_U_11
_atom_site_aniso_U_22
_atom_site_aniso_U_33
_atom_site_aniso_U_23
_atom_site_aniso_U_13
_atom_site_aniso_U_12
C1 0.0220(14) 0.0242(15) 0.0186(13) 0.0026(12) 0.0040(11) 0.0017(11)
C2 0.0220(13) 0.0167(14) 0.0151(12) 0.0048(11) 0.0011(10) 0.0012(11)
C3 0.0187(13) 0.0135(13) 0.0197(13) 0.0039(11) 0.0039(10) -0.0011(11)
C4 0.0235(14) 0.0135(14) 0.0215(13) 0.0029(11) 0.0033(11) 0.0014(11)
C5 0.0176(13) 0.0178(14) 0.0212(13) 0.0052(11) 0.0026(11) 0.0049(11)
C6 0.0154(13) 0.0248(16) 0.0210(13) 0.0036(12) -0.0012(10) 0.0012(11)
C7 0.0208(13) 0.0166(14) 0.0169(13) 0.0048(11) -0.0019(10) -0.0009(11)
C8 0.0250(14) 0.0238(15) 0.0245(14) 0.0025(12) 0.0077(12) 0.0046(12)
C9 0.0443(19) 0.0346(19) 0.0333(17) 0.0034(15) 0.0132(14) 0.0199(15)
C10 0.0311(17) 0.048(2) 0.048(2) -0.0094(17) 0.0231(15) -0.0014(15)
C11 0.0193(13) 0.0286(16) 0.0179(13) 0.0061(12) 0.0020(11) -0.0046(12)
C12 0.0282(15) 0.0247(16) 0.0284(15) 0.0047(13) -0.0046(12) -0.0058(13)
C13 0.049(2) 0.0242(17) 0.0331(17) 0.0013(14) -0.0068(15) -0.0124(15)
C14 0.0404(19) 0.040(2) 0.0254(16) 0.0097(15) -0.0099(14) -0.0233(16)
C15 0.0222(15) 0.058(2) 0.0262(16) 0.0190(16) -0.0041(12) -0.0123(15)
C16 0.0201(14) 0.045(2) 0.0236(15) 0.0100(14) 0.0024(12) -0.0018(13)
C17 0.0138(12) 0.0250(15) 0.0208(13) 0.0069(12) 0.0030(10) 0.0030(11)
C18 0.0217(14) 0.0257(16) 0.0219(14) 0.0044(12) 0.0000(11) -0.0007(12)
C19 0.0209(14) 0.0379(19) 0.0284(16) 0.0109(14) 0.0044(12) -0.0059(13)
C20 0.0235(15) 0.045(2) 0.0258(15) 0.0082(14) 0.0108(12) 0.0080(14)
C21 0.0282(15) 0.0289(17) 0.0279(15) 0.0021(13) 0.0081(12) 0.0104(13)
C22 0.0206(14) 0.0192(15) 0.0280(15) 0.0047(12) 0.0050(11) 0.0052(11)
C23 0.0220(13) 0.0120(14) 0.0241(14) 0.0018(11) 0.0041(11) -0.0027(11)
C24 0.0295(15) 0.0294(17) 0.0220(14) 0.0034(13) 0.0025(12) -0.0140(13)
C25 0.0328(16) 0.0343(17) 0.0231(15) 0.0021(13) 0.0091(13) -0.0120(14)
C26 0.0212(15) 0.0271(17) 0.0363(17) 0.0037(13) 0.0054(13) -0.0076(12)
C27 0.0226(15) 0.0252(16) 0.0299(16) -0.0044(13) -0.0018(12) -0.0040(12)
C28 0.0256(15) 0.0200(15) 0.0243(14) -0.0008(12) 0.0048(11) 0.0015(12)
C29 0.0282(15) 0.0165(15) 0.0353(16) 0.0090(13) 0.0015(13) -0.0004(12)
C30 0.0199(13) 0.0217(15) 0.0228(14) 0.0090(12) 0.0031(11) 0.0023(11)
F1 0.0385(10) 0.0352(10) 0.0326(10) -0.0113(8) 0.0068(8) -0.0049(8)
F2 0.0228(9) 0.0841(15) 0.0341(10) -0.0040(10) -0.0009(8) 0.0151(10)
F3 0.0684(13) 0.0376(11) 0.0327(10) 0.0091(9) 0.0135(9) -0.0166(10)
F4 0.0491(11) 0.0267(9) 0.0317(10) -0.0080(8) 0.0094(8) -0.0118(8)
F5 0.0235(9) 0.0654(14) 0.0544(12) -0.0059(11) -0.0015(8) 0.0141(9)
F6 0.0657(13) 0.0214(9) 0.0425(11) 0.0052(8) 0.0257(10) -0.0080(9)
P1 0.0152(3) 0.0181(4) 0.0189(3) 0.0038(3) 0.0023(3) 0.0003(3)
P2 0.0176(3) 0.0184(4) 0.0230(4) 0.0022(3) 0.0025(3) -0.0021(3)
S1 0.0201(3) 0.0139(3) 0.0220(3) 0.0014(3) 0.0036(3) -0.0022(3)
Ru1 0.01438(12) 0.01280(13) 0.01560(12) 0.00108(8) 0.00232(8) -0.00103(8)
O1 0.0300(11) 0.0181(10) 0.0292(11) -0.0059(8) 0.0114(9) -0.0033(8)
Cl1 0.0263(3) 0.0230(4) 0.0167(3) 0.0008(3) 0.0054(3) -0.0030(3)
Cl2 0.0740(7) 0.0409(6) 0.0958(9) -0.0217(6) -0.0074(6) 0.0022(5)
C31 0.059(5) 0.028(4) 0.044(4) -0.010(3) 0.001(3) 0.003(3)

loop_
_atom_type_symbol
_atom_type_description
_atom_type_scat_dispersion_real
_atom_type_scat_dispersion_imag
_atom_type_scat_source
C C 0.0033 0.0016 'International Tables Vol C Tables 4.2.6.8 and 6.1.1.4'
F F 0.0171 0.0103 'International Tables Vol C Tables 4.2.6.8 and 6.1.1.4'
P P 0.1023 0.0942 'International Tables Vol C Tables 4.2.6.8 and 6.1.1.4'
S S 0.1246 0.1234 'International Tables Vol C Tables 4.2.6.8 and 6.1.1.4'
Ru Ru -1.2594 0.8363 'International Tables Vol C Tables 4.2.6.8 and 6.1.1.4'
O O 0.0106 0.0060 'International Tables Vol C Tables 4.2.6.8 and 6.1.1.4'
Cl Cl 0.1484 0.1585 'International Tables Vol C Tables 4.2.6.8 and 6.1.1.4'
H H 0.0000 0.0000 'International Tables Vol C Tables 4.2.6.8 and 6.1.1.4'

loop_
_geom_angle_atom_site_label_1
_geom_angle_atom_site_label_2
_geom_angle_atom_site_label_3
_geom_angle
_geom_angle_site_symmetry_1
_geom_angle_site_symmetry_3
C2 C1 H1A 109.5 . .
C2 C1 H1B 109.5 . .
H1A C1 H1B 109.5 . .
C2 C1 H1C 109.5 . .
H1A C1 H1C 109.5 . .
H1B C1 H1C 109.5 . .
C7 C2 C3 116.0(2) . .
C7 C2 C1 121.0(2) . .
C3 C2 C1 122.9(2) . .
C7 C2 Ru1 69.52(14) . .
C3 C2 Ru1 70.59(14) . .
C1 C2 Ru1 130.36(18) . .
C4 C3 C2 121.8(2) . .
C4 C3 Ru1 72.69(14) . .
C2 C3 Ru1 72.53(14) . .
C4 C3 H3 119.1 . .
C2 C3 H3 119.1 . .
Ru1 C3 H3 127.9 . .
C3 C4 C5 120.7(2) . .
C3 C4 Ru1 70.56(14) . .
C5 C4 Ru1 74.12(15) . .
C3 C4 H4 119.6 . .
C5 C4 H4 119.6 . .
Ru1 C4 H4 127.8 . .
C6 C5 C4 118.0(2) . .
C6 C5 C8 123.0(2) . .
C4 C5 C8 119.0(2) . .
C6 C5 Ru1 70.65(14) . .
C4 C5 Ru1 69.55(14) . .
C8 C5 Ru1 130.32(18) . .
C5 C6 C7 120.1(2) . .
C5 C6 Ru1 73.64(14) . .
C7 C6 Ru1 68.74(14) . .
C5 C6 H6 120.0 . .
C7 C6 H6 120.0 . .
Ru1 C6 H6 130.2 . .
C6 C7 C2 123.2(2) . .
C6 C7 Ru1 74.61(15) . .
C2 C7 Ru1 73.56(14) . .
C6 C7 H7 118.4 . .
C2 C7 H7 118.4 . .
Ru1 C7 H7 125.2 . .
C5 C8 C10 113.8(2) . .
C5 C8 C9 109.1(2) . .
C10 C8 C9 111.6(2) . .
C5 C8 H8 107.3 . .
C10 C8 H8 107.3 . .
C9 C8 H8 107.3 . .
C8 C9 H9A 109.5 . .
C8 C9 H9B 109.5 . .
H9A C9 H9B 109.5 . .
C8 C9 H9C 109.5 . .
H9A C9 H9C 109.5 . .
H9B C9 H9C 109.5 . .
C8 C10 H10A 109.5 . .
C8 C10 H10B 109.5 . .
H10A C10 H10B 109.5 . .
C8 C10 H10C 109.5 . .
H10A C10 H10C 109.5 . .
H10B C10 H10C 109.5 . .
C12 C11 C16 118.7(3) . .
C12 C11 P1 122.6(2) . .
C16 C11 P1 118.7(2) . .
C11 C12 C13 120.9(3) . .
C11 C12 H12 119.5 . .
C13 C12 H12 119.5 . .
C14 C13 C12 120.5(3) . .
C14 C13 H13 119.8 . .
C12 C13 H13 119.8 . .
C13 C14 C15 119.7(3) . .
C13 C14 H14 120.2 . .
C15 C14 H14 120.2 . .
C14 C15 C16 120.7(3) . .
C14 C15 H15 119.7 . .
C16 C15 H15 119.7 . .
C15 C16 C11 119.6(3) . .
C15 C16 H16 120.2 . .
C11 C16 H16 120.2 . .
C22 C17 C18 119.6(2) . .
C22 C17 P1 120.7(2) . .
C18 C17 P1 119.5(2) . .
C19 C18 C17 119.6(3) . .
C19 C18 H18 120.2 . .
C17 C18 H18 120.2 . .
C20 C19 C18 120.5(3) . .
C20 C19 H19 119.7 . .
C18 C19 H19 119.7 . .
C19 C20 C21 120.0(3) . .
C19 C20 H20 120.0 . .
C21 C20 H20 120.0 . .
C20 C21 C22 120.5(3) . .
C20 C21 H21 119.8 . .
C22 C21 H21 119.8 . .
C21 C22 C17 119.9(3) . .
C21 C22 H22 120.1 . .
C17 C22 H22 120.1 . .
C28 C23 C24 121.4(2) . .
C28 C23 S1 116.6(2) . .
C24 C23 S1 121.9(2) . .
C25 C24 C23 118.2(3) . .
C25 C24 H24 120.9 . .
C23 C24 H24 120.9 . .
C26 C25 C24 120.6(3) . .
C26 C25 H25 119.7 . .
C24 C25 H25 119.7 . .
C27 C26 C25 120.4(3) . .
C27 C26 H26 119.8 . .
C25 C26 H26 119.8 . .
C26 C27 C28 120.2(3) . .
C26 C27 H27 119.9 . .
C28 C27 H27 119.9 . .
C23 C28 C27 119.1(3) . .
C23 C28 H28 120.4 . .
C27 C28 H28 120.4 . .
C30 C29 S1 111.04(18) . .
C30 C29 H29A 109.4 . .
S1 C29 H29A 109.4 . .
C30 C29 H29B 109.4 . .
S1 C29 H29B 109.4 . .
H29A C29 H29B 108.0 . .
C29 C30 P1 114.83(18) . .
C29 C30 H30A 108.6 . .
P1 C30 H30A 108.6 . .
C29 C30 H30B 108.6 . .
P1 C30 H30B 108.6 . .
H30A C30 H30B 107.5 . .
C11 P1 C17 102.51(12) . .
C11 P1 C30 103.49(12) . .
C17 P1 C30 105.96(12) . .
C11 P1 Ru1 120.45(9) . .
C17 P1 Ru1 114.81(8) . .
C30 P1 Ru1 108.25(9) . .
F5 P2 F2 179.84(14) . .
F5 P2 F3 90.51(11) . .
F2 P2 F3 89.44(11) . .
F5 P2 F6 89.88(11) . .
F2 P2 F6 90.17(11) . .
F3 P2 F6 178.86(11) . .
F5 P2 F1 90.58(10) . .
F2 P2 F1 89.56(10) . .
F3 P2 F1 90.18(10) . .
F6 P2 F1 90.88(10) . .
F5 P2 F4 90.21(10) . .
F2 P2 F4 89.64(10) . .
F3 P2 F4 89.96(10) . .
F6 P2 F4 88.96(9) . .
F1 P2 F4 179.19(11) . .
O1 S1 C23 107.15(12) . .
O1 S1 C29 108.80(13) . .
C23 S1 C29 103.08(13) . .
O1 S1 Ru1 113.85(8) . .
C23 S1 Ru1 113.50(9) . .
C29 S1 Ru1 109.84(10) . .
C7 Ru1 C3 65.62(9) . .
C7 Ru1 C2 36.92(9) . .
C3 Ru1 C2 36.89(9) . .
C7 Ru1 C4 77.32(10) . .
C3 Ru1 C4 36.75(9) . .
C2 Ru1 C4 66.57(10) . .
C7 Ru1 S1 87.57(7) . .
C3 Ru1 S1 136.64(7) . .
C2 Ru1 S1 102.18(7) . .
C4 Ru1 S1 164.78(7) . .
C7 Ru1 C6 36.66(9) . .
C3 Ru1 C6 77.16(9) . .
C2 Ru1 C6 66.44(9) . .
C4 Ru1 C6 64.82(10) . .
S1 Ru1 C6 101.78(7) . .
C7 Ru1 P1 133.99(7) . .
C3 Ru1 P1 93.19(7) . .
C2 Ru1 P1 102.54(7) . .
C4 Ru1 P1 110.42(7) . .
S1 Ru1 P1 81.38(2) . .
C6 Ru1 P1 168.90(7) . .
C7 Ru1 C5 65.39(9) . .
C3 Ru1 C5 65.77(9) . .
C2 Ru1 C5 78.47(9) . .
C4 Ru1 C5 36.33(9) . .
S1 Ru1 C5 134.14(7) . .
C6 Ru1 C5 35.70(9) . .
P1 Ru1 C5 144.00(7) . .
C7 Ru1 Cl1 140.50(7) . .
C3 Ru1 Cl1 133.92(7) . .
C2 Ru1 Cl1 168.12(7) . .
C4 Ru1 Cl1 101.93(7) . .
S1 Ru1 Cl1 88.53(2) . .
C6 Ru1 Cl1 106.64(7) . .
P1 Ru1 Cl1 83.97(2) . .
C5 Ru1 Cl1 90.41(7) . .
C31 Cl2 C31 69.7(4) . 3_667
Cl2 C31 Cl2 110.3(4) . 3_667
Cl2 C31 H31A 109.6 . .
Cl2 C31 H31A 109.6 3_667 .
Cl2 C31 H31B 109.6 . .
Cl2 C31 H31B 109.6 3_667 .
H31A C31 H31B 108.1 . .

loop_
_geom_bond_atom_site_label_1
_geom_bond_atom_site_label_2
_geom_bond_distance
_geom_bond_site_symmetry_2
C1 C2 1.499(4) .
C1 H1A 0.9600 .
C1 H1B 0.9600 .
C1 H1C 0.9600 .
C2 C7 1.412(4) .
C2 C3 1.419(4) .
C2 Ru1 2.254(2) .
C3 C4 1.414(4) .
C3 Ru1 2.229(2) .
C3 H3 0.9300 .
C4 C5 1.427(4) .
C4 Ru1 2.257(3) .
C4 H4 0.9300 .
C5 C6 1.409(4) .
C5 C8 1.513(4) .
C5 Ru1 2.317(2) .
C6 C7 1.411(4) .
C6 Ru1 2.278(2) .
C6 H6 0.9300 .
C7 Ru1 2.202(2) .
C7 H7 0.9300 .
C8 C10 1.528(4) .
C8 C9 1.529(4) .
C8 H8 0.9800 .
C9 H9A 0.9600 .
C9 H9B 0.9600 .
C9 H9C 0.9600 .
C10 H10A 0.9600 .
C10 H10B 0.9600 .
C10 H10C 0.9600 .
C11 C12 1.381(4) .
C11 C16 1.403(4) .
C11 P1 1.817(3) .
C12 C13 1.381(4) .
C12 H12 0.9300 .
C13 C14 1.371(5) .
C13 H13 0.9300 .
C14 C15 1.377(5) .
C14 H14 0.9300 .
C15 C16 1.390(4) .
C15 H15 0.9300 .
C16 H16 0.9300 .
C17 C22 1.396(4) .
C17 C18 1.397(4) .
C17 P1 1.817(3) .
C18 C19 1.389(4) .
C18 H18 0.9300 .
C19 C20 1.380(4) .
C19 H19 0.9300 .
C20 C21 1.381(4) .
C20 H20 0.9300 .
C21 C22 1.384(4) .
C21 H21 0.9300 .
C22 H22 0.9300 .
C23 C28 1.383(4) .
C23 C24 1.397(4) .
C23 S1 1.787(3) .
C24 C25 1.387(4) .
C24 H24 0.9300 .
C25 C26 1.380(4) .
C25 H25 0.9300 .
C26 C27 1.378(4) .
C26 H26 0.9300 .
C27 C28 1.386(4) .
C27 H27 0.9300 .
C28 H28 0.9300 .
C29 C30 1.527(4) .
C29 S1 1.807(3) .
C29 H29A 0.9700 .
C29 H29B 0.9700 .
C30 P1 1.851(3) .
C30 H30A 0.9700 .
C30 H30B 0.9700 .
F1 P2 1.6007(17) .
F2 P2 1.5898(18) .
F3 P2 1.5909(18) .
F4 P2 1.6079(17) .
F5 P2 1.5810(18) .
F6 P2 1.5943(17) .
P1 Ru1 2.3119(7) .
S1 O1 1.4684(19) .
S1 Ru1 2.2619(7) .
Ru1 Cl1 2.3983(6) .
Cl2 C31 1.627(7) .
Cl2 C31 1.943(7) 3_667
C31 Cl2 1.943(7) 3_667
C31 H31A 0.9700 .
C31 H31B 0.9700 .

loop_
_geom_torsion_atom_site_label_1
_geom_torsion_atom_site_label_2
_geom_torsion_atom_site_label_3
_geom_torsion_atom_site_label_4
_geom_torsion
_geom_torsion_site_symmetry_1
_geom_torsion_site_symmetry_4
C7 C2 C3 C4 -1.6(4) . .
C1 C2 C3 C4 178.1(2) . .
Ru1 C2 C3 C4 -55.8(2) . .
C7 C2 C3 Ru1 54.2(2) . .
C1 C2 C3 Ru1 -126.1(2) . .
C2 C3 C4 C5 -1.1(4) . .
Ru1 C3 C4 C5 -56.8(2) . .
C2 C3 C4 Ru1 55.7(2) . .
C3 C4 C5 C6 1.9(4) . .
Ru1 C4 C5 C6 -53.2(2) . .
C3 C4 C5 C8 -179.2(2) . .
Ru1 C4 C5 C8 125.7(2) . .
C3 C4 C5 Ru1 55.1(2) . .
C4 C5 C6 C7 0.0(4) . .
C8 C5 C6 C7 -178.8(2) . .
Ru1 C5 C6 C7 -52.7(2) . .
C4 C5 C6 Ru1 52.7(2) . .
C8 C5 C6 Ru1 -126.1(2) . .
C5 C6 C7 C2 -3.0(4) . .
Ru1 C6 C7 C2 -57.9(2) . .
C5 C6 C7 Ru1 54.9(2) . .
C3 C2 C7 C6 3.6(4) . .
C1 C2 C7 C6 -176.0(2) . .
Ru1 C2 C7 C6 58.4(2) . .
C3 C2 C7 Ru1 -54.7(2) . .
C1 C2 C7 Ru1 125.6(2) . .
C6 C5 C8 C10 14.5(4) . .
C4 C5 C8 C10 -164.4(3) . .
Ru1 C5 C8 C10 -77.4(3) . .
C6 C5 C8 C9 -110.9(3) . .
C4 C5 C8 C9 70.2(3) . .
Ru1 C5 C8 C9 157.2(2) . .
C16 C11 C12 C13 -0.5(4) . .
P1 C11 C12 C13 -178.8(2) . .
C11 C12 C13 C14 0.3(5) . .
C12 C13 C14 C15 -0.2(5) . .
C13 C14 C15 C16 0.3(4) . .
C14 C15 C16 C11 -0.5(4) . .
C12 C11 C16 C15 0.6(4) . .
P1 C11 C16 C15 179.0(2) . .
C22 C17 C18 C19 -0.7(4) . .
P1 C17 C18 C19 -175.8(2) . .
C17 C18 C19 C20 0.5(4) . .
C18 C19 C20 C21 0.1(4) . .
C19 C20 C21 C22 -0.4(4) . .
C20 C21 C22 C17 0.1(4) . .
C18 C17 C22 C21 0.5(4) . .
P1 C17 C22 C21 175.4(2) . .
C28 C23 C24 C25 0.2(4) . .
S1 C23 C24 C25 176.5(2) . .
C23 C24 C25 C26 0.6(4) . .
C24 C25 C26 C27 -1.0(5) . .
C25 C26 C27 C28 0.4(4) . .
C24 C23 C28 C27 -0.8(4) . .
S1 C23 C28 C27 -177.3(2) . .
C26 C27 C28 C23 0.5(4) . .
S1 C29 C30 P1 14.2(3) . .
C12 C11 P1 C17 126.2(2) . .
C16 C11 P1 C17 -52.1(2) . .
C12 C11 P1 C30 -123.8(2) . .
C16 C11 P1 C30 57.9(2) . .
C12 C11 P1 Ru1 -2.8(3) . .
C16 C11 P1 Ru1 178.92(17) . .
C22 C17 P1 C11 145.9(2) . .
C18 C17 P1 C11 -39.2(2) . .
C22 C17 P1 C30 37.7(2) . .
C18 C17 P1 C30 -147.3(2) . .
C22 C17 P1 Ru1 -81.7(2) . .
C18 C17 P1 Ru1 93.2(2) . .
C29 C30 P1 C11 141.9(2) . .
C29 C30 P1 C17 -110.7(2) . .
C29 C30 P1 Ru1 13.0(2) . .
C28 C23 S1 O1 -21.1(2) . .
C24 C23 S1 O1 162.4(2) . .
C28 C23 S1 C29 -135.8(2) . .
C24 C23 S1 C29 47.7(3) . .
C28 C23 S1 Ru1 105.4(2) . .
C24 C23 S1 Ru1 -71.0(2) . .
C30 C29 S1 O1 88.5(2) . .
C30 C29 S1 C23 -158.0(2) . .
C30 C29 S1 Ru1 -36.8(2) . .
C6 C7 Ru1 C3 -101.55(17) . .
C2 C7 Ru1 C3 30.83(15) . .
C6 C7 Ru1 C2 -132.4(2) . .
C6 C7 Ru1 C4 -64.65(16) . .
C2 C7 Ru1 C4 67.73(16) . .
C6 C7 Ru1 S1 113.54(15) . .
C2 C7 Ru1 S1 -114.08(15) . .
C2 C7 Ru1 C6 132.4(2) . .
C6 C7 Ru1 P1 -170.91(12) . .
C2 C7 Ru1 P1 -38.53(19) . .
C6 C7 Ru1 C5 -28.29(15) . .
C2 C7 Ru1 C5 104.09(17) . .
C6 C7 Ru1 Cl1 28.8(2) . .
C2 C7 Ru1 Cl1 161.19(12) . .
C4 C3 Ru1 C7 101.78(17) . .
C2 C3 Ru1 C7 -30.86(14) . .
C4 C3 Ru1 C2 132.6(2) . .
C2 C3 Ru1 C4 -132.6(2) . .
C4 C3 Ru1 S1 158.56(12) . .
C2 C3 Ru1 S1 25.92(19) . .
C4 C3 Ru1 C6 64.92(16) . .
C2 C3 Ru1 C6 -67.72(15) . .
C4 C3 Ru1 P1 -120.62(14) . .
C2 C3 Ru1 P1 106.74(14) . .
C4 C3 Ru1 C5 29.09(15) . .
C2 C3 Ru1 C5 -103.55(16) . .
C4 C3 Ru1 Cl1 -35.92(19) . .
C2 C3 Ru1 Cl1 -168.56(11) . .
C3 C2 Ru1 C7 128.9(2) . .
C1 C2 Ru1 C7 -113.9(3) . .
C7 C2 Ru1 C3 -128.9(2) . .
C1 C2 Ru1 C3 117.2(3) . .
C7 C2 Ru1 C4 -100.28(17) . .
C3 C2 Ru1 C4 28.67(14) . .
C1 C2 Ru1 C4 145.9(3) . .
C7 C2 Ru1 S1 68.93(15) . .
C3 C2 Ru1 S1 -162.12(13) . .
C1 C2 Ru1 S1 -44.9(2) . .
C7 C2 Ru1 C6 -28.76(15) . .
C3 C2 Ru1 C6 100.19(16) . .
C1 C2 Ru1 C6 -142.6(3) . .
C7 C2 Ru1 P1 152.67(14) . .
C3 C2 Ru1 P1 -78.38(14) . .
C1 C2 Ru1 P1 38.8(2) . .
C7 C2 Ru1 C5 -64.15(16) . .
C3 C2 Ru1 C5 64.79(15) . .
C1 C2 Ru1 C5 -178.0(3) . .
C7 C2 Ru1 Cl1 -85.0(4) . .
C3 C2 Ru1 Cl1 43.9(4) . .
C1 C2 Ru1 Cl1 161.1(2) . .
C3 C4 Ru1 C7 -66.05(16) . .
C5 C4 Ru1 C7 65.50(16) . .
C5 C4 Ru1 C3 131.6(2) . .
C3 C4 Ru1 C2 -28.76(15) . .
C5 C4 Ru1 C2 102.79(17) . .
C3 C4 Ru1 S1 -73.0(3) . .
C5 C4 Ru1 S1 58.6(3) . .
C3 C4 Ru1 C6 -102.65(17) . .
C5 C4 Ru1 C6 28.91(15) . .
C3 C4 Ru1 P1 66.47(15) . .
C5 C4 Ru1 P1 -161.98(13) . .
C3 C4 Ru1 C5 -131.6(2) . .
C3 C4 Ru1 Cl1 154.41(14) . .
C5 C4 Ru1 Cl1 -74.04(15) . .
O1 S1 Ru1 C7 47.75(11) . .
C23 S1 Ru1 C7 -75.18(12) . .
C29 S1 Ru1 C7 170.03(12) . .
O1 S1 Ru1 C3 -1.94(14) . .
C23 S1 Ru1 C3 -124.88(14) . .
C29 S1 Ru1 C3 120.34(14) . .
O1 S1 Ru1 C2 13.63(11) . .
C23 S1 Ru1 C2 -109.31(12) . .
C29 S1 Ru1 C2 135.91(12) . .
O1 S1 Ru1 C4 54.5(3) . .
C23 S1 Ru1 C4 -68.4(3) . .
C29 S1 Ru1 C4 176.8(3) . .
O1 S1 Ru1 C6 81.75(11) . .
C23 S1 Ru1 C6 -41.19(12) . .
C29 S1 Ru1 C6 -155.97(12) . .
O1 S1 Ru1 P1 -87.44(9) . .
C23 S1 Ru1 P1 149.63(10) . .
C29 S1 Ru1 P1 34.84(11) . .
O1 S1 Ru1 C5 99.29(13) . .
C23 S1 Ru1 C5 -23.65(14) . .
C29 S1 Ru1 C5 -138.43(14) . .
O1 S1 Ru1 Cl1 -171.56(9) . .
C23 S1 Ru1 Cl1 65.51(10) . .
C29 S1 Ru1 Cl1 -49.28(11) . .
C5 C6 Ru1 C7 -132.4(2) . .
C5 C6 Ru1 C3 -66.17(15) . .
C7 C6 Ru1 C3 66.25(16) . .
C5 C6 Ru1 C2 -103.47(17) . .
C7 C6 Ru1 C2 28.95(15) . .
C5 C6 Ru1 C4 -29.39(15) . .
C7 C6 Ru1 C4 103.03(17) . .
C5 C6 Ru1 S1 158.25(13) . .
C7 C6 Ru1 S1 -69.34(15) . .
C5 C6 Ru1 P1 -96.2(4) . .
C7 C6 Ru1 P1 36.2(5) . .
C7 C6 Ru1 C5 132.4(2) . .
C5 C6 Ru1 Cl1 66.24(15) . .
C7 C6 Ru1 Cl1 -161.34(13) . .
C11 P1 Ru1 C7 136.69(13) . .
C17 P1 Ru1 C7 13.42(14) . .
C30 P1 Ru1 C7 -104.71(13) . .
C11 P1 Ru1 C3 78.07(12) . .
C17 P1 Ru1 C3 -45.20(12) . .
C30 P1 Ru1 C3 -163.32(12) . .
C11 P1 Ru1 C2 114.15(12) . .
C17 P1 Ru1 C2 -9.12(12) . .
C30 P1 Ru1 C2 -127.24(12) . .
C11 P1 Ru1 C4 44.74(12) . .
C17 P1 Ru1 C4 -78.52(12) . .
C30 P1 Ru1 C4 163.35(12) . .
C11 P1 Ru1 S1 -145.20(10) . .
C17 P1 Ru1 S1 91.53(10) . .
C30 P1 Ru1 S1 -26.59(10) . .
C11 P1 Ru1 C6 107.3(4) . .
C17 P1 Ru1 C6 -15.9(4) . .
C30 P1 Ru1 C6 -134.1(4) . .
C11 P1 Ru1 C5 26.57(15) . .
C17 P1 Ru1 C5 -96.69(15) . .
C30 P1 Ru1 C5 145.18(14) . .
C11 P1 Ru1 Cl1 -55.77(10) . .
C17 P1 Ru1 Cl1 -179.04(10) . .
C30 P1 Ru1 Cl1 62.83(10) . .
C6 C5 Ru1 C7 29.00(15) . .
C4 C5 Ru1 C7 -102.44(17) . .
C8 C5 Ru1 C7 146.3(3) . .
C6 C5 Ru1 C3 102.04(17) . .
C4 C5 Ru1 C3 -29.41(15) . .
C8 C5 Ru1 C3 -140.6(3) . .
C6 C5 Ru1 C2 65.48(16) . .
C4 C5 Ru1 C2 -65.96(16) . .
C8 C5 Ru1 C2 -177.2(3) . .
C6 C5 Ru1 C4 131.4(2) . .
C8 C5 Ru1 C4 -111.2(3) . .
C6 C5 Ru1 S1 -30.37(18) . .
C4 C5 Ru1 S1 -161.81(12) . .
C8 C5 Ru1 S1 87.0(2) . .
C4 C5 Ru1 C6 -131.4(2) . .
C8 C5 Ru1 C6 117.3(3) . .
C6 C5 Ru1 P1 161.00(12) . .
C4 C5 Ru1 P1 29.6(2) . .
C8 C5 Ru1 P1 -81.7(3) . .
C6 C5 Ru1 Cl1 -118.72(14) . .
C4 C5 Ru1 Cl1 109.83(15) . .
C8 C5 Ru1 Cl1 -1.4(2) . .
C31 Cl2 C31 Cl2 0.0 3_667 3_667
